data_7013583
loop_
_publ_author_name
'Polas, Anastasios'
'Wilton-Ely, James D. E. T.'
'Slawin, Alexandra M. Z.'
'Foster, Douglas F.'
'Steynberg, Petrus J.'
'Green, Michael J.'
'Cole-Hamilton, David J.'

_publ_section_title
;
 Limonene-derived phosphines in the cobalt-catalysed hydroformylation
 of alkenes
;
_journal_issue 24
_journal_name_full 'Dalton Transactions'
_journal_page_first 4669
_journal_paper_doi 10.1039/b310233e
_journal_year 2003
_chemical_formula_moiety 'C62 H110 Co2 O6 P2'
_chemical_formula_sum 'C62 H110 Co2 O6 P2'
_chemical_formula_weight 1131.30
_chemical_melting_point ?
_space_group_IT_number 19
_symmetry_cell_setting orthorhombic
_symmetry_space_group_name_Hall 'P 2ac 2ab'
_symmetry_space_group_name_H-M 'P 21 21 21'
_atom_sites_solution_hydrogens geom
_atom_sites_solution_primary direct
_atom_sites_solution_secondary difmap
_audit_creation_method SHELXL-97
_cell_angle_alpha 90.00
_cell_angle_beta 90.00
_cell_angle_gamma 90.00
_cell_formula_units_Z 4
_cell_length_a 8.8894(3)
_cell_length_b 12.6610(3)
_cell_length_c 60.1359(3)
_cell_measurement_reflns_used 67
_cell_measurement_temperature 293(2)
_cell_measurement_theta_max 168
_cell_measurement_theta_min 12
_cell_volume 6768.2(3)
_computing_cell_refinement 'Bruker SMART'
_computing_data_collection 'Bruker SMART'
_computing_data_reduction 'Bruker SHELXTL'
_computing_molecular_graphics 'Bruker SHELXTL'
_computing_publication_material 'Bruker SHELXTL'
_computing_structure_refinement 'SHELXL-97 (Sheldrick, 1997)'
_computing_structure_solution 'SHELXS-97 (Sheldrick, 1990)'
_diffrn_ambient_temperature 293(2)
_diffrn_detector_area_resol_mean 0.9
_diffrn_measured_fraction_theta_full 0.991
_diffrn_measured_fraction_theta_max 0.991
_diffrn_measurement_device_type 'CCD area detector'
_diffrn_measurement_method 'phi and omega scans'
_diffrn_radiation_monochromator graphite
_diffrn_radiation_source 'fine-focus sealed tube'
_diffrn_radiation_type MoK\a
_diffrn_radiation_wavelength 0.71073
_diffrn_reflns_av_R_equivalents 0.0763
_diffrn_reflns_av_sigmaI/netI 0.0950
_diffrn_reflns_limit_h_max 9
_diffrn_reflns_limit_h_min -9
_diffrn_reflns_limit_k_max 14
_diffrn_reflns_limit_k_min -12
_diffrn_reflns_limit_l_max 66
_diffrn_reflns_limit_l_min -61
_diffrn_reflns_number 29519
_diffrn_reflns_theta_full 23.24
_diffrn_reflns_theta_max 23.24
_diffrn_reflns_theta_min 1.64
_diffrn_standards_decay_% -
_diffrn_standards_interval_count -
_diffrn_standards_interval_time -
_diffrn_standards_number -
_exptl_absorpt_coefficient_mu 0.580
_exptl_absorpt_correction_T_max 1.00000
_exptl_absorpt_correction_T_min 0.856257
_exptl_absorpt_correction_type multi-scan
_exptl_absorpt_process_details -
_exptl_crystal_colour plate
_exptl_crystal_density_diffrn 1.110
_exptl_crystal_density_meas ?
_exptl_crystal_density_method 'not measured'
_exptl_crystal_description red
_exptl_crystal_F_000 2456
_exptl_crystal_size_max .21
_exptl_crystal_size_mid .11
_exptl_crystal_size_min .01
_refine_diff_density_max 0.467
_refine_diff_density_min -0.446
_refine_diff_density_rms 0.072
_refine_ls_abs_structure_details 'Flack H D (1983), Acta Cryst. A39, 876-881'
_refine_ls_abs_structure_Flack 0.10(5)
_refine_ls_extinction_coef -
_refine_ls_extinction_method none
_refine_ls_goodness_of_fit_ref 0.994
_refine_ls_hydrogen_treatment fixed
_refine_ls_matrix_type full
_refine_ls_number_parameters 241
_refine_ls_number_reflns 9604
_refine_ls_number_restraints 34
_refine_ls_restrained_S_all 0.992
_refine_ls_R_factor_all 0.1989
_refine_ls_R_factor_gt 0.1046
_refine_ls_shift/su_max 0.296
_refine_ls_shift/su_mean 0.066
_refine_ls_structure_factor_coef Fsqd
_refine_ls_weighting_details 'calc w=1/[\s^2^(Fo^2^)+(0.2000P)^2^+0.0000P] where P=(Fo^2^+2Fc^2^)/3'
_refine_ls_weighting_scheme calc
_refine_ls_wR_factor_gt 0.2785
_refine_ls_wR_factor_ref 0.3391
_reflns_number_gt 4474
_reflns_number_total 9604
_reflns_threshold_expression >2sigma(I)
_cod_data_source_file b310233e.txt
_cod_data_source_block 1
_cod_depositor_comments
;
The following automatic conversions were performed:
'_symmetry_cell_setting' value 'Orthorhombic' changed to 'orthorhombic'
according to '/home/adriana/struct/CIF-dictionaries/cif_core.dic'
dictionary named 'cif_core.dic' version 2.4.1 from 2010-06-29.

Automatic conversion script
Id: cif_fix_enum 1555 2011-01-17 13:19:09Z saulius 

The following automatic conversions were performed:

'_chemical_melting_point' value '-' was changed to '?' - the value is
undefined or not given.

Automatic conversion script
Id: cif_fix_values 1569 2011-02-09 13:29:24Z adriana 

The following automatic conversions were performed:

'_exptl_crystal_density_meas' value '-' was changed to '?' - the
value is perceived as not measured.

Automatic conversion script
Id: cif_fix_values 3008 2015-01-20 13:52:24Z robertas 
;
_cod_original_sg_symbol_H-M P2(1)2(1)2(1)
_cod_database_code 7013583

loop_
_symmetry_equiv_pos_as_xyz
'x, y, z'
'-x+1/2, -y, z+1/2'
'-x, y+1/2, -z+1/2'
'x+1/2, -y+1/2, -z'

loop_
_atom_site_label
_atom_site_type_symbol
_atom_site_fract_x
_atom_site_fract_y
_atom_site_fract_z
_atom_site_U_iso_or_equiv
_atom_site_adp_type
_atom_site_occupancy
_atom_site_symmetry_multiplicity
_atom_site_calc_flag
_atom_site_refinement_flags
_atom_site_disorder_assembly
_atom_site_disorder_group
Co1 Co 0.44368(10) 1.41445(7) 0.175510(14) 0.0886(3) Uani 1 1 d . . .
Co2 Co 0.28531(11) 1.25880(7) 0.194149(15) 0.0932(3) Uani 1 1 d . . .
C61 C 0.6013(9) 1.3487(6) 0.18728(12) 0.122(3) Uiso 1 1 d . . .
O61 O 0.7013(7) 1.3155(5) 0.19763(10) 0.156(2) Uiso 1 1 d . . .
C62 C 0.3544(10) 1.4953(7) 0.19308(13) 0.126(3) Uiso 1 1 d . . .
O62 O 0.2836(9) 1.5562(6) 0.20405(12) 0.190(3) Uiso 1 1 d . . .
C63 C 0.3712(8) 1.3638(6) 0.15060(11) 0.105(2) Uiso 1 1 d . . .
O63 O 0.3228(7) 1.3363(5) 0.13451(9) 0.149(2) Uiso 1 1 d . . .
C64 C 0.3521(9) 1.2935(6) 0.22097(12) 0.107(2) Uiso 1 1 d . . .
O64 O 0.3990(7) 1.3204(5) 0.23824(9) 0.1401(19) Uiso 1 1 d . . .
C65 C 0.1414(11) 1.3277(8) 0.18464(15) 0.145(3) Uiso 1 1 d . . .
O65 O 0.0385(8) 1.3835(5) 0.17944(10) 0.161(2) Uiso 1 1 d . . .
C66 C 0.4027(10) 1.1766(7) 0.17946(14) 0.135(3) Uiso 1 1 d . . .
O66 O 0.4746(7) 1.1158(5) 0.16747(9) 0.1411(19) Uiso 1 1 d . . .
C1 C 0.5025(9) 1.6370(6) 0.13930(13) 0.115(3) Uani 1 1 d . . .
H1A H 0.5012 1.5990 0.1251 0.137 Uiso 1 1 calc R . .
P2 P 0.5776(2) 1.53797(16) 0.15938(3) 0.1082(7) Uani 1 1 d . . .
C3 C 0.6790(14) 1.6130(8) 0.1768(2) 0.256(5) Uani 1 1 d . . .
H3A H 0.6560 1.5888 0.1917 0.307 Uiso 1 1 calc R . .
H3B H 0.7838 1.5959 0.1741 0.307 Uiso 1 1 calc R . .
C4 C 0.66915(12) 1.72288(14) 0.17722(3) 0.207(5) Uani 1 1 d D . .
H4A H 0.5822 1.7288 0.1872 0.248 Uiso 1 1 calc R . .
C5 C 0.6093(12) 1.7913(8) 0.15827(16) 0.169(4) Uani 1 1 d . . .
H5A H 0.6779 1.8512 0.1565 0.203 Uiso 1 1 calc R . .
C6 C 0.4487(15) 1.8371(7) 0.1635(2) 0.205(5) Uani 1 1 d . . .
H6A H 0.4456 1.8643 0.1786 0.246 Uiso 1 1 calc R . .
H6B H 0.4252 1.8943 0.1534 0.246 Uiso 1 1 calc R . .
C7 C 0.3403(13) 1.7516(7) 0.1609(2) 0.191(5) Uani 1 1 d . . .
H7A H 0.3505 1.7063 0.1739 0.230 Uiso 1 1 calc R . .
H7B H 0.2409 1.7830 0.1618 0.230 Uiso 1 1 calc R . .
C8 C 0.3414(10) 1.6823(7) 0.14125(16) 0.142(3) Uani 1 1 d . . .
H8A H 0.3299 1.7297 0.1285 0.170 Uiso 1 1 calc R . .
C9 C 0.6106(12) 1.7263(6) 0.13532(14) 0.149(4) Uani 1 1 d . . .
H9A H 0.5773 1.7703 0.1231 0.179 Uiso 1 1 calc R . .
H9B H 0.7106 1.6998 0.1321 0.179 Uiso 1 1 calc R . .
C10 C 0.7822(2) 1.7768(2) 0.19184(4) 0.200 Uiso 1 1 d D . .
H10A H 0.8110 1.7301 0.2037 0.300 Uiso 1 1 calc R . .
H10B H 0.7387 1.8398 0.1980 0.300 Uiso 1 1 calc R . .
H10C H 0.8694 1.7950 0.1832 0.300 Uiso 1 1 calc R . .
C11 C 0.2109(14) 1.6052(10) 0.13968(19) 0.200 Uiso 1 1 d . . .
H11A H 0.1178 1.6429 0.1411 0.300 Uiso 1 1 calc R . .
H11B H 0.2188 1.5540 0.1514 0.300 Uiso 1 1 calc R . .
H11C H 0.2138 1.5700 0.1255 0.300 Uiso 1 1 calc R . .
C12 C 0.7388 1.4977 0.1486 0.200 Uiso 1 1 d D . .
H12A H 0.7928 1.5604 0.1439 0.240 Uiso 1 1 calc R . .
H12B H 0.7966 1.4665 0.1606 0.240 Uiso 1 1 calc R . .
C13 C 0.7433 1.4238 0.1301 0.200 Uiso 1 1 d D . .
H13A H 0.6783 1.4527 0.1187 0.240 Uiso 1 1 calc R . .
H13B H 0.6953 1.3596 0.1354 0.240 Uiso 1 1 calc R . .
C14 C 0.8805 1.3913 0.1190 0.200 Uiso 1 1 d D . .
H14A H 0.9304 1.4537 0.1133 0.240 Uiso 1 1 calc R . .
H14B H 0.9470 1.3595 0.1299 0.240 Uiso 1 1 calc R . .
C15 C 0.8594 1.3172 0.1009 0.200 Uiso 1 1 d D . .
H15A H 0.7900 1.3507 0.0907 0.240 Uiso 1 1 calc R . .
H15B H 0.8064 1.2572 0.1072 0.240 Uiso 1 1 calc R . .
C16 C 0.9794 1.2736 0.0874 0.200 Uiso 1 1 d D . .
H16A H 1.0343 1.3316 0.0807 0.240 Uiso 1 1 calc R . .
H16B H 1.0486 1.2364 0.0971 0.240 Uiso 1 1 calc R . .
C17 C 0.9330 1.2020 0.0699 0.200 Uiso 1 1 d D . .
H17A H 0.8740 1.2469 0.0602 0.240 Uiso 1 1 calc R . .
H17B H 0.8603 1.1568 0.0772 0.240 Uiso 1 1 calc R . .
C18 C 1.0070 1.1306 0.0545 0.200 Uiso 1 1 d D . .
H18A H 1.0724 1.1737 0.0453 0.240 Uiso 1 1 calc R . .
H18B H 1.0722 1.0858 0.0634 0.240 Uiso 1 1 calc R . .
C19 C 0.9257 1.0614 0.0395 0.200 Uiso 1 1 d D . .
H19A H 0.8567 1.0194 0.0484 0.240 Uiso 1 1 calc R . .
H19B H 0.8654 1.1051 0.0298 0.240 Uiso 1 1 calc R . .
C20 C 1.0126 0.9897 0.0258 0.200 Uiso 1 1 d D . .
H20A H 1.0822 1.0321 0.0171 0.240 Uiso 1 1 calc R . .
H20B H 1.0727 0.9463 0.0357 0.240 Uiso 1 1 calc R . .
C21 C 0.9367 0.9205 0.0108 0.200 Uiso 1 1 d D . .
H21A H 0.8723 0.9655 0.0018 0.240 Uiso 1 1 calc R . .
H21B H 0.8700 0.8782 0.0199 0.240 Uiso 1 1 calc R . .
C22 C 1.0053 0.8472 -0.0048 0.200 Uiso 1 1 d D . .
H22A H 1.0680 0.8017 0.0043 0.240 Uiso 1 1 calc R . .
H22B H 1.0740 0.8897 -0.0135 0.240 Uiso 1 1 calc R . .
C23 C 0.9336 0.7770 -0.0206 0.200 Uiso 1 1 d D . .
H23A H 0.8706 0.8212 -0.0299 0.240 Uiso 1 1 calc R . .
H23B H 0.8660 0.7325 -0.0121 0.240 Uiso 1 1 calc R . .
C24 C 1.0147 0.7073 -0.0355 0.200 Uiso 1 1 d D . .
H24A H 1.0850 0.7507 -0.0438 0.240 Uiso 1 1 calc R . .
H24B H 1.0744 0.6604 -0.0263 0.240 Uiso 1 1 calc R . .
C25 C 0.9363 0.6418 -0.0515 0.200 Uiso 1 1 d D . .
H25A H 0.8710 0.6875 -0.0602 0.240 Uiso 1 1 calc R . .
H25B H 0.8720 0.5939 -0.0433 0.240 Uiso 1 1 calc R . .
C26 C 1.0237 0.5793 -0.0671 0.200 Uiso 1 1 d D . .
H26A H 1.0850 0.6267 -0.0759 0.240 Uiso 1 1 calc R . .
H26B H 1.0914 0.5343 -0.0587 0.240 Uiso 1 1 calc R . .
C27 C 0.9363 0.5134 -0.0820 0.200 Uiso 1 1 d D . .
H27A H 0.8603 0.4749 -0.0737 0.240 Uiso 1 1 calc R . .
H27B H 0.8865 0.5566 -0.0931 0.240 Uiso 1 1 calc R . .
C28 C 1.0393 0.4403 -0.0926 0.200 Uiso 1 1 d D . .
H28A H 1.0776 0.3900 -0.0818 0.240 Uiso 1 1 calc R . .
H28B H 1.1237 0.4783 -0.0990 0.240 Uiso 1 1 calc R . .
C29 C 0.9530 0.3842 -0.1105 0.200 Uiso 1 1 d D . .
H29A H 1.0180 0.3350 -0.1179 0.300 Uiso 1 1 calc R . .
H29B H 0.9159 0.4348 -0.1210 0.300 Uiso 1 1 calc R . .
H29C H 0.8700 0.3469 -0.1039 0.300 Uiso 1 1 calc R . .
C31 C 0.1686(10) 1.0024(5) 0.21601(10) 0.126(3) Uani 1 1 d . . .
H31A H 0.1962 0.9593 0.2031 0.151 Uiso 1 1 calc R . .
P32 P 0.1257(3) 1.13661(16) 0.20518(3) 0.1111(7) Uani 1 1 d . . .
C33 C 0.0098(12) 1.1899(8) 0.22747(17) 0.190(4) Uani 1 1 d . . .
H33A H 0.0702 1.2384 0.2362 0.229 Uiso 1 1 calc R . .
H33B H -0.0720 1.2300 0.2209 0.229 Uiso 1 1 calc R . .
C34 C -0.05520(8) 1.1083(2) 0.2427(2) 0.222(6) Uani 1 1 d D . .
H34A H -0.0224 1.1387 0.2569 0.266 Uiso 1 1 calc R . .
C35 C -0.0118(16) 1.0082(7) 0.2463(2) 0.232(5) Uani 1 1 d . . .
H35A H -0.0927 0.9693 0.2537 0.279 Uiso 1 1 calc R . .
C36 C 0.1424(16) 1.0148(10) 0.26341(16) 0.211(6) Uani 1 1 d . . .
H36A H 0.1184 1.0625 0.2755 0.253 Uiso 1 1 calc R . .
H36B H 0.1576 0.9454 0.2698 0.253 Uiso 1 1 calc R . .
C37 C 0.2823(13) 1.0483(8) 0.25397(13) 0.156(4) Uani 1 1 d . . .
H37A H 0.2815 1.1241 0.2517 0.187 Uiso 1 1 calc R . .
H37B H 0.3645 1.0311 0.2639 0.187 Uiso 1 1 calc R . .
C38 C 0.3022(14) 0.9940(7) 0.23277(16) 0.165(4) Uani 1 1 d . . .
H38A H 0.3085 0.9189 0.2366 0.198 Uiso 1 1 calc R . .
C39 C 0.0350(15) 0.9514(7) 0.22617(15) 0.185(5) Uani 1 1 d . . .
H39A H -0.0470 0.9507 0.2155 0.222 Uiso 1 1 calc R . .
H39B H 0.0589 0.8788 0.2299 0.222 Uiso 1 1 calc R . .
C40 C -0.21700(11) 1.1417(3) 0.24350(18) 0.200 Uiso 1 1 d D . .
H40A H -0.2723 1.0940 0.2528 0.300 Uiso 1 1 calc R . .
H40B H -0.2585 1.1405 0.2288 0.300 Uiso 1 1 calc R . .
H40C H -0.2238 1.2119 0.2494 0.300 Uiso 1 1 calc R . .
C41 C 0.4562(14) 1.0229(10) 0.2246(2) 0.200 Uiso 1 1 d . . .
H41A H 0.5278 1.0132 0.2364 0.300 Uiso 1 1 calc R . .
H41B H 0.4568 1.0954 0.2200 0.300 Uiso 1 1 calc R . .
H41C H 0.4827 0.9785 0.2123 0.300 Uiso 1 1 calc R . .
C42 C -0.0080 1.1029 0.1819 0.200 Uiso 1 1 d D . .
H42A H -0.0818 1.0531 0.1875 0.240 Uiso 1 1 calc R . .
H42B H -0.0615 1.1666 0.1776 0.240 Uiso 1 1 calc R . .
C43 C 0.0617 1.0582 0.1622 0.200 Uiso 1 1 d D . .
H43A H 0.1262 1.0013 0.1673 0.240 Uiso 1 1 calc R . .
H43B H 0.1272 1.1123 0.1562 0.240 Uiso 1 1 calc R . .
C44 C -0.0257 1.0171 0.1438 0.200 Uiso 1 1 d D . .
H44A H -0.1051 0.9746 0.1503 0.240 Uiso 1 1 calc R . .
H44B H -0.0745 1.0774 0.1370 0.240 Uiso 1 1 calc R . .
C45 C 0.0364 0.9550 0.1257 0.200 Uiso 1 1 d D . .
H45A H 0.1068 0.9067 0.1327 0.240 Uiso 1 1 calc R . .
H45B H 0.0971 1.0040 0.1172 0.240 Uiso 1 1 calc R . .
C46 C -0.0435 0.8922 0.1094 0.200 Uiso 1 1 d D . .
H46A H -0.1211 0.8550 0.1176 0.240 Uiso 1 1 calc R . .
H46B H -0.0955 0.9425 0.0999 0.240 Uiso 1 1 calc R . .
C47 C 0.0217 0.8148 0.0945 0.200 Uiso 1 1 d D . .
H47A H 0.0918 0.8534 0.0852 0.240 Uiso 1 1 calc R . .
H47B H 0.0820 0.7686 0.1037 0.240 Uiso 1 1 calc R . .
C48 C -0.0614 0.7461 0.0796 0.200 Uiso 1 1 d D . .
H48A H -0.1257 0.7017 0.0886 0.240 Uiso 1 1 calc R . .
H48B H -0.1269 0.7904 0.0707 0.240 Uiso 1 1 calc R . .
C49 C 0.0200 0.6775 0.0645 0.200 Uiso 1 1 d D . .
H49A H 0.0876 0.6344 0.0733 0.240 Uiso 1 1 calc R . .
H49B H 0.0820 0.7218 0.0550 0.240 Uiso 1 1 calc R . .
C50 C -0.0653 0.6075 0.0501 0.200 Uiso 1 1 d D . .
H50A H -0.1338 0.6513 0.0416 0.240 Uiso 1 1 calc R . .
H50B H -0.1268 0.5636 0.0597 0.240 Uiso 1 1 calc R . .
C51 C 0.0104 0.5359 0.0341 0.200 Uiso 1 1 d D . .
H51A H 0.0740 0.5798 0.0248 0.240 Uiso 1 1 calc R . .
H51B H 0.0771 0.4912 0.0427 0.240 Uiso 1 1 calc R . .
C52 C -0.0724 0.4668 0.0193 0.200 Uiso 1 1 d D . .
H52A H -0.1372 0.5114 0.0103 0.240 Uiso 1 1 calc R . .
H52B H -0.1378 0.4237 0.0285 0.240 Uiso 1 1 calc R . .
C53 C 0.0048 0.3959 0.0042 0.200 Uiso 1 1 d D . .
H53A H 0.0711 0.4390 -0.0049 0.240 Uiso 1 1 calc R . .
H53B H 0.0688 0.3510 0.0132 0.240 Uiso 1 1 calc R . .
C54 C -0.0767 0.3273 -0.0109 0.200 Uiso 1 1 d D . .
H54A H -0.1466 0.3710 -0.0192 0.240 Uiso 1 1 calc R . .
H54B H -0.1365 0.2795 -0.0019 0.240 Uiso 1 1 calc R . .
C55 C 0.0055 0.2637 -0.0269 0.200 Uiso 1 1 d D . .
H55A H 0.0524 0.3109 -0.0375 0.240 Uiso 1 1 calc R . .
H55B H 0.0856 0.2274 -0.0190 0.240 Uiso 1 1 calc R . .
C56 C -0.0809 0.1858 -0.0391 0.200 Uiso 1 1 d D . .
H56A H -0.1551 0.2245 -0.0476 0.240 Uiso 1 1 calc R . .
H56B H -0.1362 0.1451 -0.0281 0.240 Uiso 1 1 calc R . .
C57 C -0.0125 0.1103 -0.0541 0.200 Uiso 1 1 d D . .
H57A H 0.0530 0.0660 -0.0452 0.240 Uiso 1 1 calc R . .
H57B H 0.0521 0.1503 -0.0640 0.240 Uiso 1 1 calc R . .
C58 C -0.1007 0.0400 -0.0680 0.200 Uiso 1 1 d D . .
H58A H -0.1520 0.0818 -0.0792 0.240 Uiso 1 1 calc R . .
H58B H -0.1770 0.0068 -0.0588 0.240 Uiso 1 1 calc R . .
C59 C -0.0122 -0.0448 -0.0795 0.200 Uiso 1 1 d D . .
H59A H -0.0788 -0.0875 -0.0882 0.300 Uiso 1 1 calc R . .
H59B H 0.0369 -0.0882 -0.0686 0.300 Uiso 1 1 calc R . .
H59C H 0.0620 -0.0130 -0.0889 0.300 Uiso 1 1 calc R . .

loop_
_atom_site_aniso_label
_atom_site_aniso_U_11
_atom_site_aniso_U_22
_atom_site_aniso_U_33
_atom_site_aniso_U_23
_atom_site_aniso_U_13
_atom_site_aniso_U_12
Co1 0.0904(5) 0.0782(5) 0.0973(5) 0.0070(5) 0.0053(5) -0.0037(5)
Co2 0.0971(6) 0.0745(5) 0.1079(6) 0.0080(5) 0.0049(6) -0.0061(5)
C1 0.116(6) 0.092(5) 0.135(6) 0.017(4) -0.002(5) -0.012(4)
P2 0.0872(12) 0.1075(13) 0.1300(14) 0.0285(12) -0.0034(12) -0.0189(11)
C3 0.327(11) 0.168(7) 0.272(12) 0.058(8) -0.116(11) -0.168(7)
C4 0.198(10) 0.250(11) 0.172(7) -0.095(8) -0.052(8) 0.020(10)
C5 0.187(8) 0.146(6) 0.176(7) 0.052(6) -0.020(7) -0.079(6)
C6 0.245(12) 0.101(6) 0.267(12) 0.023(7) 0.035(11) -0.047(8)
C7 0.189(9) 0.105(6) 0.280(12) 0.034(8) 0.043(10) 0.022(7)
C8 0.133(7) 0.102(5) 0.190(8) 0.050(5) -0.017(6) -0.004(5)
C9 0.182(8) 0.110(5) 0.155(6) 0.054(5) -0.003(6) -0.037(6)
C31 0.222(9) 0.065(4) 0.091(4) 0.018(3) -0.033(5) -0.023(5)
P32 0.1204(15) 0.0953(13) 0.1177(14) 0.0172(12) 0.0034(13) -0.0245(12)
C33 0.195(8) 0.144(8) 0.233(9) 0.005(7) 0.125(7) -0.033(7)
C34 0.145(8) 0.286(15) 0.236(11) -0.012(12) 0.083(8) -0.025(11)
C35 0.291(10) 0.138(6) 0.268(10) 0.070(7) 0.079(9) -0.119(6)
C36 0.293(13) 0.197(10) 0.142(7) 0.009(7) -0.060(9) -0.092(10)
C37 0.213(10) 0.143(7) 0.111(5) 0.017(5) -0.039(7) -0.021(8)
C38 0.229(11) 0.096(5) 0.170(7) 0.034(5) -0.039(8) 0.011(7)
C39 0.323(14) 0.093(5) 0.139(6) 0.023(5) -0.025(9) -0.075(8)

loop_
_atom_type_symbol
_atom_type_description
_atom_type_scat_dispersion_real
_atom_type_scat_dispersion_imag
_atom_type_scat_source
C C 0.0033 0.0016 'International Tables Vol C Tables 4.2.6.8 and 6.1.1.4'
H H 0.0000 0.0000 'International Tables Vol C Tables 4.2.6.8 and 6.1.1.4'
O O 0.0106 0.0060 'International Tables Vol C Tables 4.2.6.8 and 6.1.1.4'
P P 0.1023 0.0942 'International Tables Vol C Tables 4.2.6.8 and 6.1.1.4'
Co Co 0.3494 0.9721 'International Tables Vol C Tables 4.2.6.8 and 6.1.1.4'

loop_
_geom_angle_atom_site_label_1
_geom_angle_atom_site_label_2
_geom_angle_atom_site_label_3
_geom_angle
_geom_angle_site_symmetry_1
_geom_angle_site_symmetry_3
_geom_angle_publ_flag
C62 Co1 C63 126.1(4) . . ?
C62 Co1 C61 114.2(4) . . ?
C63 Co1 C61 117.3(4) . . ?
C62 Co1 P2 95.8(3) . . ?
C63 Co1 P2 94.7(2) . . ?
C61 Co1 P2 94.7(3) . . ?
C62 Co1 Co2 86.3(3) . . ?
C63 Co1 Co2 83.9(2) . . ?
C61 Co1 Co2 84.4(3) . . ?
P2 Co1 Co2 177.87(7) . . ?
C65 Co2 C66 127.8(4) . . ?
C65 Co2 C64 116.3(4) . . ?
C66 Co2 C64 114.5(4) . . ?
C65 Co2 P32 88.6(3) . . ?
C66 Co2 P32 96.9(3) . . ?
C64 Co2 P32 96.6(3) . . ?
C65 Co2 Co1 82.7(3) . . ?
C66 Co2 Co1 84.9(3) . . ?
C64 Co2 Co1 91.3(3) . . ?
P32 Co2 Co1 170.23(8) . . ?
O61 C61 Co1 170.0(7) . . ?
O62 C62 Co1 174.2(8) . . ?
O63 C63 Co1 176.7(7) . . ?
O64 C64 Co2 177.0(7) . . ?
O65 C65 Co2 173.9(8) . . ?
O66 C66 Co2 173.4(8) . . ?
C9 C1 C8 109.0(7) . . ?
C9 C1 P2 112.3(6) . . ?
C8 C1 P2 122.1(6) . . ?
C12 P2 C3 87.4(5) . . ?
C12 P2 C1 105.3(3) . . ?
C3 P2 C1 102.5(5) . . ?
C12 P2 Co1 115.12(11) . . ?
C3 P2 Co1 114.8(4) . . ?
C1 P2 Co1 124.9(3) . . ?
C4 C3 P2 122.8(8) . . ?
C3 C4 C10 115.0(5) . . ?
C3 C4 C5 125.1(6) . . ?
C10 C4 C5 114.4(4) . . ?
C4 C5 C9 110.4(7) . . ?
C4 C5 C6 112.1(8) . . ?
C9 C5 C6 111.6(9) . . ?
C7 C6 C5 107.7(8) . . ?
C8 C7 C6 121.5(10) . . ?
C7 C8 C1 106.7(8) . . ?
C7 C8 C11 115.3(9) . . ?
C1 C8 C11 117.6(8) . . ?
C1 C9 C5 104.1(7) . . ?
C13 C12 P2 121.57(7) . . ?
C12 C13 C14 124.0 . . ?
C15 C14 C13 114.9 . . ?
C14 C15 C16 124.9 . . ?
C17 C16 C15 115.8 . . ?
C16 C17 C18 136.4 . . ?
C19 C18 C17 123.1 . . ?
C20 C19 C18 117.8 . . ?
C21 C20 C19 119.5 . . ?
C20 C21 C22 127.0 . . ?
C21 C22 C23 129.1 . . ?
C22 C23 C24 124.1 . . ?
C25 C24 C23 121.3 . . ?
C24 C25 C26 118.9 . . ?
C27 C26 C25 115.2 . . ?
C28 C27 C26 107.5 . . ?
C27 C28 C29 107.2 . . ?
C39 C31 C38 108.2(7) . . ?
C39 C31 P32 112.2(6) . . ?
C38 C31 P32 116.4(5) . . ?
C33 P32 C31 101.4(4) . . ?
C33 P32 C42 105.9(4) . . ?
C31 P32 C42 100.5(2) . . ?
C33 P32 Co2 109.0(3) . . ?
C31 P32 Co2 128.0(3) . . ?
C42 P32 Co2 109.99(10) . . ?
C34 C33 P32 114.4(7) . . ?
C35 C34 C33 129.7(8) . . ?
C35 C34 C40 122.5(6) . . ?
C33 C34 C40 101.3(6) . . ?
C34 C35 C39 114.4(11) . . ?
C34 C35 C36 106.3(9) . . ?
C39 C35 C36 107.0(11) . . ?
C37 C36 C35 118.0(8) . . ?
C38 C37 C36 108.2(9) . . ?
C37 C38 C41 106.3(10) . . ?
C37 C38 C31 116.1(9) . . ?
C41 C38 C31 117.9(8) . . ?
C35 C39 C31 110.6(8) . . ?
C43 C42 P32 115.10(7) . . ?
C42 C43 C44 122.3 . . ?
C45 C44 C43 124.3 . . ?
C44 C45 C46 128.2 . . ?
C47 C46 C45 126.5 . . ?
C48 C47 C46 125.8 . . ?
C49 C48 C47 119.5 . . ?
C48 C49 C50 118.6 . . ?
C49 C50 C51 121.5 . . ?
C52 C51 C50 122.5 . . ?
C51 C52 C53 121.2 . . ?
C54 C53 C52 121.7 . . ?
C53 C54 C55 119.6 . . ?
C56 C55 C54 116.5 . . ?
C55 C56 C57 122.8 . . ?
C56 C57 C58 122.5 . . ?
C57 C58 C59 114.9 . . ?

loop_
_geom_bond_atom_site_label_1
_geom_bond_atom_site_label_2
_geom_bond_distance
_geom_bond_site_symmetry_2
_geom_bond_publ_flag
Co1 C62 1.671(8) . ?
Co1 C63 1.752(7) . ?
Co1 C61 1.776(8) . ?
Co1 P2 2.192(2) . ?
Co1 Co2 2.6687(12) . ?
Co2 C65 1.651(10) . ?
Co2 C66 1.718(9) . ?
Co2 C64 1.774(7) . ?
Co2 P32 2.201(2) . ?
C61 O61 1.164(10) . ?
C62 O62 1.195(11) . ?
C63 O63 1.115(8) . ?
C64 O64 1.170(9) . ?
C65 O65 1.197(11) . ?
C66 O66 1.233(10) . ?
C1 C9 1.503(11) . ?
C1 C8 1.547(12) . ?
C1 P2 1.865(8) . ?
P2 C12 1.654(2) . ?
P2 C3 1.677(11) . ?
C3 C4 1.394(10) . ?
C4 C10 1.4997(10) . ?
C4 C5 1.527(10) . ?
C5 C9 1.607(13) . ?
C5 C6 1.572(16) . ?
C6 C7 1.458(15) . ?
C7 C8 1.473(14) . ?
C8 C11 1.519(15) . ?
C12 C13 1.4498 . ?
C13 C14 1.4505 . ?
C14 C15 1.4500 . ?
C15 C16 1.4503 . ?
C16 C17 1.4501 . ?
C17 C18 1.4502 . ?
C18 C19 1.4501 . ?
C19 C20 1.4497 . ?
C20 C21 1.4300 . ?
C21 C22 1.4499 . ?
C22 C23 1.4500 . ?
C23 C24 1.4502 . ?
C24 C25 1.4497 . ?
C25 C26 1.4503 . ?
C26 C27 1.4500 . ?
C27 C28 1.4498 . ?
C28 C29 1.4999 . ?
C31 C39 1.484(14) . ?
C31 C38 1.561(13) . ?
C31 P32 1.859(7) . ?
P32 C33 1.821(10) . ?
P32 C42 1.885(2) . ?
C33 C34 1.496(12) . ?
C34 C35 1.342(11) . ?
C34 C40 1.4999(9) . ?
C35 C39 1.466(15) . ?
C35 C36 1.718(18) . ?
C36 C37 1.431(16) . ?
C37 C38 1.459(12) . ?
C38 C41 1.499(16) . ?
C42 C43 1.4501 . ?
C43 C44 1.4507 . ?
C44 C45 1.4502 . ?
C45 C46 1.4503 . ?
C46 C47 1.4502 . ?
C47 C48 1.4501 . ?
C48 C49 1.4501 . ?
C49 C50 1.4501 . ?
C50 C51 1.4829 . ?
C51 C52 1.4500 . ?
C52 C53 1.4501 . ?
C53 C54 1.4498 . ?
C54 C55 1.4501 . ?
C55 C56 1.4499 . ?
C56 C57 1.4501 . ?
C57 C58 1.4501 . ?
C58 C59 1.4999 . ?

loop_
_geom_torsion_atom_site_label_1
_geom_torsion_atom_site_label_2
_geom_torsion_atom_site_label_3
_geom_torsion_atom_site_label_4
_geom_torsion
_geom_torsion_site_symmetry_1
_geom_torsion_site_symmetry_2
_geom_torsion_site_symmetry_3
_geom_torsion_site_symmetry_4
_geom_torsion_publ_flag
C62 Co1 Co2 C65 60.9(4) . . . . ?
C63 Co1 Co2 C65 -66.0(4) . . . . ?
C61 Co1 Co2 C65 175.7(4) . . . . ?
P2 Co1 Co2 C65 -118(2) . . . . ?
C62 Co1 Co2 C66 -169.9(4) . . . . ?
C63 Co1 Co2 C66 63.2(4) . . . . ?
C61 Co1 Co2 C66 -55.1(4) . . . . ?
P2 Co1 Co2 C66 11(2) . . . . ?
C62 Co1 Co2 C64 -55.4(4) . . . . ?
C63 Co1 Co2 C64 177.6(4) . . . . ?
C61 Co1 Co2 C64 59.3(4) . . . . ?
P2 Co1 Co2 C64 125(2) . . . . ?
C62 Co1 Co2 P32 88.9(5) . . . . ?
C63 Co1 Co2 P32 -38.1(5) . . . . ?
C61 Co1 Co2 P32 -156.4(5) . . . . ?
P2 Co1 Co2 P32 -90(2) . . . . ?
C62 Co1 C61 O61 -9(4) . . . . ?
C63 Co1 C61 O61 -173(4) . . . . ?
P2 Co1 C61 O61 89(4) . . . . ?
Co2 Co1 C61 O61 -93(4) . . . . ?
C63 Co1 C62 O62 -28(8) . . . . ?
C61 Co1 C62 O62 170(8) . . . . ?
P2 Co1 C62 O62 72(8) . . . . ?
Co2 Co1 C62 O62 -108(8) . . . . ?
C62 Co1 C63 O63 47(13) . . . . ?
C61 Co1 C63 O63 -151(12) . . . . ?
P2 Co1 C63 O63 -53(13) . . . . ?
Co2 Co1 C63 O63 128(13) . . . . ?
C65 Co2 C64 O64 -74(14) . . . . ?
C66 Co2 C64 O64 93(14) . . . . ?
P32 Co2 C64 O64 -166(14) . . . . ?
Co1 Co2 C64 O64 8(14) . . . . ?
C66 Co2 C65 O65 -159(8) . . . . ?
C64 Co2 C65 O65 7(9) . . . . ?
P32 Co2 C65 O65 103(8) . . . . ?
Co1 Co2 C65 O65 -81(8) . . . . ?
C65 Co2 C66 O66 -28(7) . . . . ?
C64 Co2 C66 O66 166(7) . . . . ?
P32 Co2 C66 O66 65(7) . . . . ?
Co1 Co2 C66 O66 -105(7) . . . . ?
C9 C1 P2 C12 -57.1(6) . . . . ?
C8 C1 P2 C12 170.6(6) . . . . ?
C9 C1 P2 C3 33.6(8) . . . . ?
C8 C1 P2 C3 -98.7(8) . . . . ?
C9 C1 P2 Co1 166.3(5) . . . . ?
C8 C1 P2 Co1 34.0(8) . . . . ?
C62 Co1 P2 C12 153.5(3) . . . . ?
C63 Co1 P2 C12 -79.4(3) . . . . ?
C61 Co1 P2 C12 38.6(3) . . . . ?
Co2 Co1 P2 C12 -27(2) . . . . ?
C62 Co1 P2 C3 54.2(6) . . . . ?
C63 Co1 P2 C3 -178.7(5) . . . . ?
C61 Co1 P2 C3 -60.8(5) . . . . ?
Co2 Co1 P2 C3 -127(2) . . . . ?
C62 Co1 P2 C1 -73.6(4) . . . . ?
C63 Co1 P2 C1 53.5(4) . . . . ?
C61 Co1 P2 C1 171.5(4) . . . . ?
Co2 Co1 P2 C1 106(2) . . . . ?
C12 P2 C3 C4 118.0(10) . . . . ?
C1 P2 C3 C4 12.9(11) . . . . ?
Co1 P2 C3 C4 -125.5(8) . . . . ?
P2 C3 C4 C10 -172.6(7) . . . . ?
P2 C3 C4 C5 -20.4(13) . . . . ?
C3 C4 C5 C9 -18.8(11) . . . . ?
C10 C4 C5 C9 133.5(6) . . . . ?
C3 C4 C5 C6 106.3(10) . . . . ?
C10 C4 C5 C6 -101.4(7) . . . . ?
C4 C5 C6 C7 -75.2(11) . . . . ?
C9 C5 C6 C7 49.2(12) . . . . ?
C5 C6 C7 C8 -47.7(14) . . . . ?
C6 C7 C8 C1 54.1(12) . . . . ?
C6 C7 C8 C11 -173.3(10) . . . . ?
C9 C1 C8 C7 -63.2(9) . . . . ?
P2 C1 C8 C7 70.5(9) . . . . ?
C9 C1 C8 C11 165.5(8) . . . . ?
P2 C1 C8 C11 -60.9(11) . . . . ?
C8 C1 C9 C5 68.2(9) . . . . ?
P2 C1 C9 C5 -70.3(8) . . . . ?
C4 C5 C9 C1 63.4(9) . . . . ?
C6 C5 C9 C1 -61.9(9) . . . . ?
C3 P2 C12 C13 -179.0(4) . . . . ?
C1 P2 C12 C13 -76.8(3) . . . . ?
Co1 P2 C12 C13 64.73(12) . . . . ?
P2 C12 C13 C14 175.63(8) . . . . ?
C12 C13 C14 C15 -179.6 . . . . ?
C13 C14 C15 C16 -180.0 . . . . ?
C14 C15 C16 C17 -179.0 . . . . ?
C15 C16 C17 C18 -170.4 . . . . ?
C16 C17 C18 C19 175.0 . . . . ?
C17 C18 C19 C20 -176.8 . . . . ?
C18 C19 C20 C21 -179.7 . . . . ?
C19 C20 C21 C22 177.4 . . . . ?
C20 C21 C22 C23 -178.7 . . . . ?
C21 C22 C23 C24 179.5 . . . . ?
C22 C23 C24 C25 -177.7 . . . . ?
C23 C24 C25 C26 175.7 . . . . ?
C24 C25 C26 C27 177.9 . . . . ?
C25 C26 C27 C28 -167.5 . . . . ?
C26 C27 C28 C29 -171.4 . . . . ?
C39 C31 P32 C33 42.5(7) . . . . ?
C38 C31 P32 C33 -83.0(7) . . . . ?
C39 C31 P32 C42 -66.2(5) . . . . ?
C38 C31 P32 C42 168.3(6) . . . . ?
C39 C31 P32 Co2 167.9(4) . . . . ?
C38 C31 P32 Co2 42.4(7) . . . . ?
C65 Co2 P32 C33 -66.8(5) . . . . ?
C66 Co2 P32 C33 165.3(5) . . . . ?
C64 Co2 P32 C33 49.5(5) . . . . ?
Co1 Co2 P32 C33 -94.5(6) . . . . ?
C65 Co2 P32 C31 170.9(4) . . . . ?
C66 Co2 P32 C31 43.0(4) . . . . ?
C64 Co2 P32 C31 -72.8(4) . . . . ?
Co1 Co2 P32 C31 143.2(4) . . . . ?
C65 Co2 P32 C42 48.9(3) . . . . ?
C66 Co2 P32 C42 -79.1(3) . . . . ?
C64 Co2 P32 C42 165.2(3) . . . . ?
Co1 Co2 P32 C42 21.1(5) . . . . ?
C31 P32 C33 C34 -18.4(8) . . . . ?
C42 P32 C33 C34 86.1(7) . . . . ?
Co2 P32 C33 C34 -155.6(6) . . . . ?
P32 C33 C34 C35 19.9(15) . . . . ?
P32 C33 C34 C40 -131.4(7) . . . . ?
C33 C34 C35 C39 -39.8(17) . . . . ?
C40 C34 C35 C39 106.3(14) . . . . ?
C33 C34 C35 C36 78.0(14) . . . . ?
C40 C34 C35 C36 -135.9(11) . . . . ?
C34 C35 C36 C37 -74.6(14) . . . . ?
C39 C35 C36 C37 48.0(13) . . . . ?
C35 C36 C37 C38 -44.5(13) . . . . ?
C36 C37 C38 C41 -174.4(10) . . . . ?
C36 C37 C38 C31 52.3(11) . . . . ?
C39 C31 C38 C37 -62.8(10) . . . . ?
P32 C31 C38 C37 64.6(10) . . . . ?
C39 C31 C38 C41 169.4(9) . . . . ?
P32 C31 C38 C41 -63.2(10) . . . . ?
C34 C35 C39 C31 62.6(13) . . . . ?
C36 C35 C39 C31 -54.8(10) . . . . ?
C38 C31 C39 C35 63.8(10) . . . . ?
P32 C31 C39 C35 -66.0(10) . . . . ?
C33 P32 C42 C43 -179.8(3) . . . . ?
C31 P32 C42 C43 -74.6(3) . . . . ?
Co2 P32 C42 C43 62.56(11) . . . . ?
P32 C42 C43 C44 173.02(7) . . . . ?
C42 C43 C44 C45 -168.4 . . . . ?
C43 C44 C45 C46 165.6 . . . . ?
C44 C45 C46 C47 -166.6 . . . . ?
C45 C46 C47 C48 174.3 . . . . ?
C46 C47 C48 C49 175.8 . . . . ?
C47 C48 C49 C50 178.4 . . . . ?
C48 C49 C50 C51 179.4 . . . . ?
C49 C50 C51 C52 -178.6 . . . . ?
C50 C51 C52 C53 -178.6 . . . . ?
C51 C52 C53 C54 -179.4 . . . . ?
C52 C53 C54 C55 175.3 . . . . ?
C53 C54 C55 C56 171.2 . . . . ?
C54 C55 C56 C57 -174.4 . . . . ?
C55 C56 C57 C58 -173.5 . . . . ?
C56 C57 C58 C59 -169.9 . . . . ?
